data_4088844
loop_
_publ_author_name
'Stolley, Ryan M.'
'Darmon, Jonathan M.'
'Das, Parthapratim'
'Helm, Monte L.'

_publ_section_title
;
 Nickel Bis-Diphosphine Complexes: Controlling the Binding and Heterolysis
 of H2
;
_journal_issue 17
_journal_name_full Organometallics
_journal_page_first 2965
_journal_paper_doi 10.1021/acs.organomet.6b00486
_journal_volume 35
_journal_year 2016
_chemical_formula_moiety 'C43 H57 N Ni P4, 2(B F4)'
_chemical_formula_sum 'C43 H57 B2 F8 N Ni P4'
_chemical_formula_weight 944.10
_chemical_name_systematic '[Ni(8PCy2NH)(dppe)](BF4)2'
_space_group_crystal_system orthorhombic
_space_group_IT_number 61
_space_group_name_Hall '-P 2ac 2ab'
_space_group_name_H-M_alt 'P b c a'
_atom_sites_solution_hydrogens mixed
_audit_creation_date 2015-11-09
_audit_creation_method
;
Olex2 1.2
(compiled 2015.09.30 svn.r3233 for OlexSys, GUI svn.r5103)
;
_cell_angle_alpha 90
_cell_angle_beta 90
_cell_angle_gamma 90
_cell_formula_units_Z 8
_cell_length_a 17.4219(6)
_cell_length_b 18.2095(6)
_cell_length_c 27.6971(9)
_cell_measurement_reflns_used 9911
_cell_measurement_temperature 100
_cell_measurement_theta_max 27.678
_cell_measurement_theta_min 2.237
_cell_volume 8786.7(5)
_computing_cell_refinement 'SAINT v8.34A (Bruker, 2013)'
_computing_data_reduction 'SAINT v8.34A (Bruker, 2013)'
_computing_molecular_graphics 'Olex2 (Dolomanov et al., 2009)'
_computing_publication_material 'Olex2 (Dolomanov et al., 2009)'
_computing_structure_refinement 'ShelXL (Sheldrick, 2015)'
_computing_structure_solution 'ShelXS (Sheldrick, 2008)'
_diffrn_ambient_temperature 100
_diffrn_measured_fraction_theta_full 0.998
_diffrn_measured_fraction_theta_max 0.998
_diffrn_measurement_device_type 'Bruker APEX-II CCD'
_diffrn_measurement_method '\f and \w scans'
_diffrn_radiation_type MoK\a
_diffrn_radiation_wavelength 0.71073
_diffrn_reflns_av_R_equivalents 0.0510
_diffrn_reflns_av_unetI/netI 0.0293
_diffrn_reflns_Laue_measured_fraction_full 0.998
_diffrn_reflns_Laue_measured_fraction_max 0.998
_diffrn_reflns_limit_h_max 22
_diffrn_reflns_limit_h_min -22
_diffrn_reflns_limit_k_max 23
_diffrn_reflns_limit_k_min -21
_diffrn_reflns_limit_l_max 36
_diffrn_reflns_limit_l_min -36
_diffrn_reflns_number 110995
_diffrn_reflns_point_group_measured_fraction_full 0.998
_diffrn_reflns_point_group_measured_fraction_max 0.998
_diffrn_reflns_theta_full 26.000
_diffrn_reflns_theta_max 27.890
_diffrn_reflns_theta_min 1.777
_diffrn_standards_number 0
_exptl_absorpt_coefficient_mu 0.654
_exptl_absorpt_correction_T_max 1.0000
_exptl_absorpt_correction_T_min 0.8892
_exptl_absorpt_correction_type multi-scan
_exptl_absorpt_process_details
;
SADABS-2014/5 (Bruker,2014) was used for absorption correction.
wR2(int) was 0.0572 before and 0.0525 after correction.
The Ratio of minimum to maximum transmission is 0.8892.
The \l/2 correction factor is 0.00150.
;
_exptl_crystal_colour 'clear reddish orange'
_exptl_crystal_colour_lustre clear
_exptl_crystal_colour_modifier reddish
_exptl_crystal_colour_primary orange
_exptl_crystal_density_diffrn 1.427
_exptl_crystal_description plate
_exptl_crystal_F_000 3936
_exptl_crystal_recrystallization_method 'Layering pentane of a solution of dichloromethane'
_exptl_crystal_size_max 0.1
_exptl_crystal_size_mid 0.07
_exptl_crystal_size_min 0.04
_refine_diff_density_max 1.233
_refine_diff_density_min -0.446
_refine_diff_density_rms 0.063
_refine_ls_extinction_method none
_refine_ls_goodness_of_fit_ref 1.054
_refine_ls_hydrogen_treatment mixed
_refine_ls_matrix_type full
_refine_ls_number_parameters 546
_refine_ls_number_reflns 10474
_refine_ls_number_restraints 0
_refine_ls_restrained_S_all 1.054
_refine_ls_R_factor_all 0.0452
_refine_ls_R_factor_gt 0.0325
_refine_ls_shift/su_max 0.001
_refine_ls_shift/su_mean 0.000
_refine_ls_structure_factor_coef Fsqd
_refine_ls_weighting_details 'w=1/[\s^2^(Fo^2^)+(0.0410P)^2^+3.8245P] where P=(Fo^2^+2Fc^2^)/3'
_refine_ls_weighting_scheme calc
_refine_ls_wR_factor_gt 0.0786
_refine_ls_wR_factor_ref 0.0822
_reflns_Friedel_coverage 0.000
_reflns_number_gt 8570
_reflns_number_total 10474
_reflns_threshold_expression 'I > 2\s(I)'
_cod_data_source_file om6b00486_si_002.cif
_cod_data_source_block xprep
_cod_database_code 4088844
_shelx_space_group_comment
;
The symmetry employed for this shelxl refinement is uniquely defined
by the following loop, which should always be used as a source of
symmetry information in preference to the above space-group names.
They are only intended as comments.
;
_shelx_estimated_absorpt_t_max 0.974
_shelx_estimated_absorpt_t_min 0.937
_olex2_refinement_description
;
1. Fixed Uiso
 At 1.2 times of:
  All C(H) groups, All C(H,H) groups
2. Others
 Sof(F9A)=1-FVAR(1)
 Sof(F6)=FVAR(1)
3.a Ternary CH refined with riding coordinates:
 C6(H6), C12(H12)
3.b Secondary CH2 refined with riding coordinates:
 C1(H1A,H1B), C3(H3A,H3B), C18(H18A,H18B), C11(H11A,H11B), C5(H5A,H5B), C2(H2A,
 H2B), C7(H7A,H7B), C19(H19A,H19B), C8(H8A,H8B), C4(H4A,H4B), C10(H10A,H10B),
 C17(H17A,H17B), C9(H9A,H9B), C16(H16A,H16B), C14(H14A,H14B), C13(H13A,H13B),
 C15(H15A,H15B)
3.c Aromatic/amide H refined with riding coordinates:
 C21(H21), C25(H25), C33(H33), C28(H28), C22(H22), C43(H43), C39(H39),
 C36(H36), C34(H34), C31(H31), C27(H27), C37(H37), C42(H42), C30(H30), C29(H29),
  C35(H35), C23(H23), C40(H40), C41(H41), C24(H24)
;
_shelx_shelxl_version_number 2014/7
_olex2_submission_special_instructions 'No special instructions were received'

loop_
_space_group_symop_operation_xyz
'x, y, z'
'-x+1/2, -y, z+1/2'
'x+1/2, -y+1/2, -z'
'-x, y+1/2, -z+1/2'
'-x, -y, -z'
'x-1/2, y, -z-1/2'
'-x-1/2, y-1/2, z'
'x, -y-1/2, z-1/2'

loop_
_atom_site_label
_atom_site_type_symbol
_atom_site_fract_x
_atom_site_fract_y
_atom_site_fract_z
_atom_site_U_iso_or_equiv
_atom_site_adp_type
_atom_site_occupancy
_atom_site_site_symmetry_order
_atom_site_calc_flag
_atom_site_refinement_flags_posn
_atom_site_refinement_flags_occupancy
_atom_site_disorder_assembly
_atom_site_disorder_group
Ni1 Ni 0.02349(2) 0.18825(2) 0.36680(2) 0.01006(6) Uani 1 1 d . . . .
P1 P 0.09694(2) 0.17547(2) 0.43268(2) 0.01064(9) Uani 1 1 d . . . .
P2 P 0.09619(2) 0.09815(2) 0.33644(2) 0.01154(9) Uani 1 1 d . . . .
P4 P -0.06969(2) 0.24572(2) 0.40642(2) 0.01154(9) Uani 1 1 d . . . .
P3 P -0.05030(2) 0.20482(2) 0.30204(2) 0.01204(9) Uani 1 1 d . . . .
F4 F 0.22390(6) 0.06567(6) 0.52844(4) 0.0263(2) Uani 1 1 d . . . .
F2 F 0.22134(7) 0.11076(6) 0.60533(4) 0.0282(3) Uani 1 1 d . . . .
F7 F 0.24924(7) 0.31768(7) 0.27895(4) 0.0371(3) Uani 1 1 d . . . .
F8 F 0.29459(7) 0.27820(7) 0.35122(4) 0.0318(3) Uani 1 1 d . . . .
F1 F 0.22932(7) -0.01287(6) 0.59235(4) 0.0297(3) Uani 1 1 d . . . .
C20 C -0.09290(9) 0.11968(9) 0.27965(6) 0.0137(3) Uani 1 1 d . . . .
F3 F 0.11857(7) 0.04803(6) 0.57596(4) 0.0308(3) Uani 1 1 d . . . .
C1 C 0.20078(10) 0.16106(9) 0.42627(6) 0.0144(3) Uani 1 1 d . . . .
H1A H 0.2229 0.2038 0.4091 0.017 Uiso 1 1 calc R . . .
H1B H 0.2239 0.1595 0.4589 0.017 Uiso 1 1 calc R . . .
F6 F 0.1693(5) 0.2961(11) 0.3440(3) 0.0319(17) Uani 0.62(8) 1 d . P A 1
C21 C -0.11616(10) 0.06722(9) 0.31341(6) 0.0162(3) Uani 1 1 d . . . .
H21 H -0.1100 0.0768 0.3469 0.019 Uiso 1 1 calc R . . .
C6 C 0.09497(9) 0.24734(8) 0.47996(5) 0.0117(3) Uani 1 1 d . . . .
H6 H 0.0435 0.2715 0.4782 0.014 Uiso 1 1 calc R . . .
C25 C -0.10183(10) 0.10479(10) 0.23032(6) 0.0179(3) Uani 1 1 d . . . .
H25 H -0.0868 0.1401 0.2069 0.022 Uiso 1 1 calc R . . .
C3 C 0.20023(10) 0.09386(10) 0.34782(6) 0.0177(3) Uani 1 1 d . . . .
H3A H 0.2208 0.0492 0.3321 0.021 Uiso 1 1 calc R . . .
H3B H 0.2247 0.1368 0.3322 0.021 Uiso 1 1 calc R . . .
C18 C -0.15783(9) 0.24256(9) 0.37000(6) 0.0148(3) Uani 1 1 d . . . .
H18A H -0.1811 0.1930 0.3715 0.018 Uiso 1 1 calc R . . .
H18B H -0.1956 0.2787 0.3821 0.018 Uiso 1 1 calc R . . .
C33 C -0.13119(10) 0.13712(9) 0.46403(6) 0.0172(3) Uani 1 1 d . . . .
H33 H -0.1363 0.1111 0.4345 0.021 Uiso 1 1 calc R . . .
C32 C -0.10052(9) 0.20813(9) 0.46418(6) 0.0134(3) Uani 1 1 d . . . .
C11 C 0.15552(10) 0.30701(8) 0.46941(6) 0.0141(3) Uani 1 1 d . . . .
H11A H 0.2077 0.2862 0.4731 0.017 Uiso 1 1 calc R . . .
H11B H 0.1498 0.3248 0.4358 0.017 Uiso 1 1 calc R . . .
C28 C -0.02540(11) 0.31851(9) 0.17598(6) 0.0201(4) Uani 1 1 d . . . .
H28 H -0.0579 0.3364 0.1511 0.024 Uiso 1 1 calc R . . .
C26 C -0.00894(10) 0.25338(9) 0.25121(6) 0.0144(3) Uani 1 1 d . . . .
C5 C 0.06045(11) 0.08747(9) 0.45624(6) 0.0174(3) Uani 1 1 d . . . .
H5A H 0.1038 0.0557 0.4662 0.021 Uiso 1 1 calc R . . .
H5B H 0.0273 0.0962 0.4847 0.021 Uiso 1 1 calc R . . .
C2 C 0.22334(10) 0.09271(9) 0.39977(6) 0.0168(3) Uani 1 1 d . . . .
H2A H 0.2797 0.0866 0.4019 0.020 Uiso 1 1 calc R . . .
H2B H 0.1992 0.0499 0.4157 0.020 Uiso 1 1 calc R . . .
C22 C -0.14827(10) 0.00119(9) 0.29846(7) 0.0202(4) Uani 1 1 d . . . .
H22 H -0.1649 -0.0337 0.3217 0.024 Uiso 1 1 calc R . . .
C43 C 0.01614(10) 0.37248(9) 0.39566(6) 0.0174(3) Uani 1 1 d . . . .
H43 H 0.0503 0.3425 0.3776 0.021 Uiso 1 1 calc R . . .
C7 C 0.10452(11) 0.21870(9) 0.53176(6) 0.0165(3) Uani 1 1 d . . . .
H7A H 0.1553 0.1949 0.5352 0.020 Uiso 1 1 calc R . . .
H7B H 0.0645 0.1816 0.5387 0.020 Uiso 1 1 calc R . . .
C19 C -0.13475(10) 0.26101(9) 0.31821(6) 0.0152(3) Uani 1 1 d . . . .
H19A H -0.1220 0.3138 0.3156 0.018 Uiso 1 1 calc R . . .
H19B H -0.1778 0.2503 0.2960 0.018 Uiso 1 1 calc R . . .
C39 C -0.10278(11) 0.38743(9) 0.43952(6) 0.0180(4) Uani 1 1 d . . . .
H39 H -0.1496 0.3676 0.4513 0.022 Uiso 1 1 calc R . . .
C38 C -0.05075(10) 0.34279(9) 0.41466(6) 0.0141(3) Uani 1 1 d . . . .
C8 C 0.09778(11) 0.28259(9) 0.56797(6) 0.0189(4) Uani 1 1 d . . . .
H8A H 0.0448 0.3022 0.5672 0.023 Uiso 1 1 calc R . . .
H8B H 0.1078 0.2640 0.6010 0.023 Uiso 1 1 calc R . . .
C4 C 0.05890(11) 0.02206(9) 0.37439(6) 0.0206(4) Uani 1 1 d . . . .
H4A H 0.0248 -0.0095 0.3547 0.025 Uiso 1 1 calc R . . .
H4B H 0.1023 -0.0084 0.3859 0.025 Uiso 1 1 calc R . . .
C36 C -0.11834(10) 0.21339(10) 0.55081(6) 0.0200(4) Uani 1 1 d . . . .
H36 H -0.1144 0.2396 0.5804 0.024 Uiso 1 1 calc R . . .
C10 C 0.14469(10) 0.37081(9) 0.50463(6) 0.0161(3) Uani 1 1 d . . . .
H10A H 0.1830 0.4096 0.4977 0.019 Uiso 1 1 calc R . . .
H10B H 0.0929 0.3922 0.5003 0.019 Uiso 1 1 calc R . . .
C34 C -0.15427(10) 0.10453(9) 0.50718(7) 0.0202(4) Uani 1 1 d . . . .
H34 H -0.1744 0.0560 0.5070 0.024 Uiso 1 1 calc R . . .
C31 C 0.06983(10) 0.26746(9) 0.24924(6) 0.0170(3) Uani 1 1 d . . . .
H31 H 0.1024 0.2509 0.2745 0.020 Uiso 1 1 calc R . . .
C27 C -0.05678(10) 0.28017(9) 0.21453(6) 0.0180(3) Uani 1 1 d . . . .
H27 H -0.1106 0.2721 0.2161 0.022 Uiso 1 1 calc R . . .
N1 N 0.01521(11) 0.05087(11) 0.41693(6) 0.0374(5) Uani 1 1 d . . . .
C37 C -0.09449(10) 0.24586(10) 0.50809(6) 0.0165(3) Uani 1 1 d . . . .
H37 H -0.0739 0.2942 0.5086 0.020 Uiso 1 1 calc R . . .
C42 C 0.03290(12) 0.44639(10) 0.40314(7) 0.0241(4) Uani 1 1 d . . . .
H42 H 0.0787 0.4670 0.3904 0.029 Uiso 1 1 calc R . . .
C12 C 0.09109(10) 0.07049(9) 0.27156(6) 0.0180(4) Uani 1 1 d . . . .
H12 H 0.0463 0.0971 0.2573 0.022 Uiso 1 1 calc R . . .
C30 C 0.10055(11) 0.30561(9) 0.21035(7) 0.0207(4) Uani 1 1 d . . . .
H30 H 0.1542 0.3145 0.2089 0.025 Uiso 1 1 calc R . . .
F5 F 0.25904(13) 0.39626(8) 0.34204(5) 0.0720(5) Uani 1 1 d . . . .
C17 C 0.16264(11) 0.09458(11) 0.24279(6) 0.0227(4) Uani 1 1 d . . . .
H17A H 0.1701 0.1482 0.2463 0.027 Uiso 1 1 calc R . . .
H17B H 0.2087 0.0696 0.2558 0.027 Uiso 1 1 calc R . . .
C29 C 0.05296(11) 0.33083(9) 0.17358(6) 0.0210(4) Uani 1 1 d . . . .
H29 H 0.0742 0.3565 0.1469 0.025 Uiso 1 1 calc R . . .
C35 C -0.14810(10) 0.14243(10) 0.55039(6) 0.0217(4) Uani 1 1 d . . . .
H35 H -0.1641 0.1200 0.5797 0.026 Uiso 1 1 calc R . . .
C23 C -0.15600(11) -0.01377(10) 0.24944(7) 0.0219(4) Uani 1 1 d . . . .
H23 H -0.1771 -0.0592 0.2391 0.026 Uiso 1 1 calc R . . .
B2 B 0.24332(13) 0.32495(14) 0.32874(7) 0.0271(5) Uani 1 1 d . . . .
C9 C 0.15415(11) 0.34450(9) 0.55661(6) 0.0181(4) Uani 1 1 d . . . .
H9A H 0.1452 0.3860 0.5790 0.022 Uiso 1 1 calc R . . .
H9B H 0.2073 0.3268 0.5616 0.022 Uiso 1 1 calc R . . .
C40 C -0.08547(12) 0.46092(10) 0.44689(7) 0.0242(4) Uani 1 1 d . . . .
H40 H -0.1203 0.4915 0.4640 0.029 Uiso 1 1 calc R . . .
C16 C 0.15307(13) 0.07524(13) 0.18916(7) 0.0354(5) Uani 1 1 d . . . .
H16A H 0.1092 0.1030 0.1756 0.042 Uiso 1 1 calc R . . .
H16B H 0.1999 0.0897 0.1713 0.042 Uiso 1 1 calc R . . .
C41 C -0.01759(12) 0.48976(10) 0.42931(7) 0.0264(4) Uani 1 1 d . . . .
H41 H -0.0054 0.5398 0.4352 0.032 Uiso 1 1 calc R . . .
C24 C -0.13278(10) 0.03797(10) 0.21585(6) 0.0209(4) Uani 1 1 d . . . .
H24 H -0.1381 0.0276 0.1824 0.025 Uiso 1 1 calc R . . .
C14 C 0.06857(13) -0.02995(13) 0.21084(8) 0.0356(5) Uani 1 1 d . . . .
H14A H 0.0606 -0.0835 0.2070 0.043 Uiso 1 1 calc R . . .
H14B H 0.0231 -0.0045 0.1974 0.043 Uiso 1 1 calc R . . .
C13 C 0.07564(12) -0.01167(10) 0.26459(7) 0.0262(4) Uani 1 1 d . . . .
H13A H 0.1181 -0.0404 0.2789 0.031 Uiso 1 1 calc R . . .
H13B H 0.0276 -0.0253 0.2814 0.031 Uiso 1 1 calc R . . .
B1 B 0.19875(13) 0.05279(11) 0.57575(8) 0.0210(4) Uani 1 1 d . . . .
C15 C 0.13911(12) -0.00721(13) 0.18285(7) 0.0372(5) Uani 1 1 d . . . .
H15A H 0.1319 -0.0186 0.1482 0.045 Uiso 1 1 calc R . . .
H15B H 0.1842 -0.0350 0.1946 0.045 Uiso 1 1 calc R . . .
F9A F 0.1712(8) 0.323(4) 0.3414(8) 0.047(7) Uani 0.38(8) 1 d . P A 2
H1 H -0.0124(18) 0.0078(16) 0.4324(10) 0.068(9) Uiso 1 1 d . . . .

loop_
_atom_site_aniso_label
_atom_site_aniso_U_11
_atom_site_aniso_U_22
_atom_site_aniso_U_33
_atom_site_aniso_U_23
_atom_site_aniso_U_13
_atom_site_aniso_U_12
Ni1 0.01178(11) 0.01132(10) 0.00707(10) -0.00152(7) -0.00083(7) 0.00309(7)
P1 0.0126(2) 0.01095(18) 0.00833(19) -0.00086(14) -0.00116(15) 0.00099(15)
P2 0.0124(2) 0.01232(19) 0.00990(19) -0.00283(15) -0.00076(15) 0.00259(15)
P4 0.0137(2) 0.01266(19) 0.00826(19) -0.00114(14) 0.00036(15) 0.00298(15)
P3 0.0123(2) 0.0157(2) 0.00811(19) -0.00104(15) -0.00105(15) 0.00299(15)
F4 0.0285(6) 0.0299(6) 0.0207(6) 0.0050(4) -0.0010(5) -0.0026(5)
F2 0.0351(7) 0.0219(5) 0.0276(6) -0.0033(4) -0.0002(5) -0.0062(5)
F7 0.0272(6) 0.0705(9) 0.0136(5) 0.0040(5) -0.0002(5) 0.0130(6)
F8 0.0258(6) 0.0495(7) 0.0202(6) 0.0108(5) -0.0016(5) 0.0035(5)
F1 0.0416(7) 0.0202(5) 0.0274(6) 0.0038(4) -0.0062(5) 0.0048(5)
C20 0.0095(8) 0.0175(8) 0.0142(8) -0.0029(6) -0.0024(6) 0.0033(6)
F3 0.0241(6) 0.0261(6) 0.0423(7) 0.0041(5) 0.0026(5) -0.0050(5)
C1 0.0137(8) 0.0177(8) 0.0120(8) -0.0026(6) -0.0015(6) 0.0015(6)
F6 0.0185(15) 0.060(5) 0.0167(15) 0.002(2) 0.0020(10) 0.004(2)
C21 0.0142(8) 0.0192(8) 0.0153(8) -0.0031(6) -0.0020(7) 0.0040(6)
C6 0.0146(8) 0.0110(7) 0.0096(7) -0.0013(6) -0.0014(6) 0.0007(6)
C25 0.0139(8) 0.0255(9) 0.0144(8) -0.0026(7) -0.0004(7) 0.0019(7)
C3 0.0136(8) 0.0239(9) 0.0157(8) -0.0043(7) -0.0017(7) 0.0068(7)
C18 0.0130(8) 0.0190(8) 0.0126(8) -0.0009(6) -0.0007(6) 0.0037(6)
C33 0.0170(9) 0.0169(8) 0.0176(8) -0.0006(6) 0.0024(7) 0.0046(6)
C32 0.0104(8) 0.0177(8) 0.0121(8) 0.0026(6) 0.0012(6) 0.0055(6)
C11 0.0159(8) 0.0136(7) 0.0128(8) -0.0013(6) 0.0011(6) -0.0012(6)
C28 0.0266(10) 0.0210(9) 0.0127(8) -0.0002(7) -0.0036(7) -0.0001(7)
C26 0.0171(9) 0.0165(8) 0.0096(7) -0.0012(6) -0.0001(6) 0.0021(6)
C5 0.0241(9) 0.0133(8) 0.0147(8) -0.0005(6) 0.0027(7) -0.0030(7)
C2 0.0174(9) 0.0188(8) 0.0140(8) -0.0058(6) -0.0059(7) 0.0071(7)
C22 0.0178(9) 0.0178(8) 0.0248(9) -0.0007(7) -0.0015(7) 0.0033(7)
C43 0.0219(9) 0.0184(8) 0.0120(8) 0.0031(6) -0.0002(7) 0.0033(7)
C7 0.0259(10) 0.0135(7) 0.0102(8) 0.0007(6) -0.0026(7) -0.0013(7)
C19 0.0146(8) 0.0192(8) 0.0117(8) -0.0008(6) -0.0014(6) 0.0054(6)
C39 0.0219(9) 0.0178(8) 0.0142(8) -0.0009(6) -0.0002(7) 0.0052(7)
C38 0.0186(8) 0.0143(7) 0.0094(7) 0.0001(6) -0.0020(6) 0.0043(6)
C8 0.0274(10) 0.0196(8) 0.0097(8) -0.0015(6) 0.0002(7) -0.0023(7)
C4 0.0304(10) 0.0150(8) 0.0163(9) -0.0003(6) -0.0031(7) -0.0053(7)
C36 0.0164(9) 0.0321(10) 0.0115(8) 0.0005(7) 0.0007(7) 0.0020(7)
C10 0.0188(9) 0.0135(8) 0.0160(8) -0.0024(6) 0.0002(7) -0.0007(6)
C34 0.0170(9) 0.0179(8) 0.0258(9) 0.0063(7) 0.0040(7) 0.0048(7)
C31 0.0172(9) 0.0170(8) 0.0169(8) -0.0023(6) -0.0039(7) 0.0013(7)
C27 0.0159(9) 0.0238(9) 0.0144(8) -0.0004(7) -0.0014(7) 0.0003(7)
N1 0.0388(11) 0.0509(12) 0.0227(9) -0.0170(8) 0.0098(8) -0.0258(9)
C37 0.0135(8) 0.0225(8) 0.0135(8) -0.0007(6) 0.0004(6) 0.0016(7)
C42 0.0292(11) 0.0199(9) 0.0232(10) 0.0081(7) -0.0006(8) -0.0027(7)
C12 0.0169(9) 0.0242(9) 0.0130(8) -0.0086(7) -0.0029(7) 0.0079(7)
C30 0.0175(9) 0.0208(9) 0.0237(9) -0.0026(7) 0.0017(7) -0.0021(7)
F5 0.1348(17) 0.0381(8) 0.0429(9) 0.0041(7) -0.0295(10) 0.0055(9)
C17 0.0244(10) 0.0302(10) 0.0134(8) -0.0029(7) 0.0030(7) 0.0069(8)
C29 0.0291(10) 0.0176(8) 0.0162(9) -0.0024(7) 0.0044(7) -0.0031(7)
C35 0.0174(9) 0.0309(10) 0.0168(9) 0.0097(7) 0.0038(7) 0.0074(7)
C23 0.0178(9) 0.0202(8) 0.0278(10) -0.0077(7) -0.0044(7) 0.0023(7)
B2 0.0233(11) 0.0452(13) 0.0128(10) 0.0009(9) -0.0033(8) 0.0071(10)
C9 0.0235(9) 0.0160(8) 0.0147(8) -0.0055(6) -0.0035(7) -0.0013(7)
C40 0.0350(11) 0.0157(8) 0.0218(9) -0.0033(7) -0.0009(8) 0.0085(8)
C16 0.0297(11) 0.0605(14) 0.0158(10) -0.0027(9) 0.0026(8) 0.0146(10)
C41 0.0403(12) 0.0132(8) 0.0257(10) 0.0003(7) -0.0041(9) 0.0009(8)
C24 0.0165(9) 0.0301(9) 0.0160(9) -0.0103(7) -0.0038(7) 0.0045(7)
C14 0.0288(11) 0.0481(13) 0.0299(11) -0.0274(10) -0.0038(9) 0.0064(10)
C13 0.0265(10) 0.0264(10) 0.0258(10) -0.0151(8) 0.0015(8) 0.0004(8)
B1 0.0240(11) 0.0174(9) 0.0215(10) 0.0026(8) -0.0011(8) -0.0015(8)
C15 0.0262(11) 0.0638(15) 0.0215(10) -0.0249(10) -0.0029(8) 0.0143(10)
F9A 0.014(2) 0.102(19) 0.026(3) -0.011(7) 0.004(2) 0.002(5)

loop_
_atom_type_symbol
_atom_type_description
_atom_type_scat_dispersion_real
_atom_type_scat_dispersion_imag
_atom_type_scat_source
C C 0.0033 0.0016 'International Tables Vol C Tables 4.2.6.8 and 6.1.1.4'
H H 0.0000 0.0000 'International Tables Vol C Tables 4.2.6.8 and 6.1.1.4'
B B 0.0013 0.0007 'International Tables Vol C Tables 4.2.6.8 and 6.1.1.4'
F F 0.0171 0.0103 'International Tables Vol C Tables 4.2.6.8 and 6.1.1.4'
N N 0.0061 0.0033 'International Tables Vol C Tables 4.2.6.8 and 6.1.1.4'
Ni Ni 0.3393 1.1124 'International Tables Vol C Tables 4.2.6.8 and 6.1.1.4'
P P 0.1023 0.0942 'International Tables Vol C Tables 4.2.6.8 and 6.1.1.4'

loop_
_geom_angle_atom_site_label_1
_geom_angle_atom_site_label_2
_geom_angle_atom_site_label_3
_geom_angle
P2 Ni1 P1 84.645(16)
P4 Ni1 P1 93.666(17)
P4 Ni1 P2 160.929(18)
P4 Ni1 P3 84.961(16)
P3 Ni1 P1 178.078(17)
P3 Ni1 P2 97.092(17)
C1 P1 Ni1 119.91(5)
C1 P1 C6 100.81(7)
C1 P1 C5 104.46(8)
C6 P1 Ni1 119.47(5)
C5 P1 Ni1 100.46(6)
C5 P1 C6 110.96(7)
C3 P2 Ni1 121.61(6)
C3 P2 C4 102.46(9)
C3 P2 C12 101.54(8)
C4 P2 Ni1 97.84(6)
C4 P2 C12 109.07(8)
C12 P2 Ni1 122.17(6)
C18 P4 Ni1 108.94(5)
C32 P4 Ni1 118.19(5)
C32 P4 C18 102.94(8)
C38 P4 Ni1 112.87(6)
C38 P4 C18 104.58(8)
C38 P4 C32 108.04(7)
C20 P3 Ni1 113.12(5)
C20 P3 C19 103.23(8)
C26 P3 Ni1 117.53(6)
C26 P3 C20 108.17(8)
C26 P3 C19 103.58(8)
C19 P3 Ni1 109.85(5)
C21 C20 P3 118.09(12)
C21 C20 C25 119.21(15)
C25 C20 P3 122.69(13)
P1 C1 H1A 108.5
P1 C1 H1B 108.5
H1A C1 H1B 107.5
C2 C1 P1 115.13(12)
C2 C1 H1A 108.5
C2 C1 H1B 108.5
C20 C21 H21 119.7
C22 C21 C20 120.61(16)
C22 C21 H21 119.7
P1 C6 H6 107.0
C11 C6 P1 110.57(11)
C11 C6 H6 107.0
C7 C6 P1 114.76(11)
C7 C6 H6 107.0
C7 C6 C11 110.00(13)
C20 C25 H25 120.2
C24 C25 C20 119.57(16)
C24 C25 H25 120.2
P2 C3 H3A 108.4
P2 C3 H3B 108.4
H3A C3 H3B 107.5
C2 C3 P2 115.52(12)
C2 C3 H3A 108.4
C2 C3 H3B 108.4
P4 C18 H18A 110.4
P4 C18 H18B 110.4
H18A C18 H18B 108.6
C19 C18 P4 106.77(11)
C19 C18 H18A 110.4
C19 C18 H18B 110.4
C32 C33 H33 120.0
C34 C33 H33 120.0
C34 C33 C32 120.08(16)
C33 C32 P4 117.22(12)
C33 C32 C37 118.99(15)
C37 C32 P4 123.79(13)
C6 C11 H11A 109.8
C6 C11 H11B 109.8
H11A C11 H11B 108.3
C10 C11 C6 109.28(13)
C10 C11 H11A 109.8
C10 C11 H11B 109.8
C27 C28 H28 119.8
C29 C28 H28 119.8
C29 C28 C27 120.44(17)
C31 C26 P3 120.70(13)
C31 C26 C27 119.47(15)
C27 C26 P3 119.76(13)
P1 C5 H5A 110.1
P1 C5 H5B 110.1
H5A C5 H5B 108.4
N1 C5 P1 108.09(12)
N1 C5 H5A 110.1
N1 C5 H5B 110.1
C1 C2 H2A 109.0
C1 C2 H2B 109.0
C3 C2 C1 112.93(14)
C3 C2 H2A 109.0
C3 C2 H2B 109.0
H2A C2 H2B 107.8
C21 C22 H22 120.0
C21 C22 C23 119.95(17)
C23 C22 H22 120.0
C38 C43 H43 120.1
C38 C43 C42 119.73(16)
C42 C43 H43 120.1
C6 C7 H7A 109.6
C6 C7 H7B 109.6
C6 C7 C8 110.09(13)
H7A C7 H7B 108.2
C8 C7 H7A 109.6
C8 C7 H7B 109.6
P3 C19 H19A 110.0
P3 C19 H19B 110.0
C18 C19 P3 108.40(11)
C18 C19 H19A 110.0
C18 C19 H19B 110.0
H19A C19 H19B 108.4
C38 C39 H39 120.3
C40 C39 H39 120.3
C40 C39 C38 119.50(17)
C43 C38 P4 119.00(12)
C43 C38 C39 120.28(16)
C39 C38 P4 120.72(13)
C7 C8 H8A 109.2
C7 C8 H8B 109.2
H8A C8 H8B 107.9
C9 C8 C7 111.98(14)
C9 C8 H8A 109.2
C9 C8 H8B 109.2
P2 C4 H4A 109.4
P2 C4 H4B 109.4
H4A C4 H4B 108.0
N1 C4 P2 111.22(12)
N1 C4 H4A 109.4
N1 C4 H4B 109.4
C37 C36 H36 120.0
C37 C36 C35 120.01(16)
C35 C36 H36 120.0
C11 C10 H10A 109.6
C11 C10 H10B 109.6
H10A C10 H10B 108.1
C9 C10 C11 110.49(13)
C9 C10 H10A 109.6
C9 C10 H10B 109.6
C33 C34 H34 119.8
C35 C34 C33 120.40(16)
C35 C34 H34 119.8
C26 C31 H31 120.0
C30 C31 C26 120.03(16)
C30 C31 H31 120.0
C28 C27 C26 119.89(17)
C28 C27 H27 120.1
C26 C27 H27 120.1
C5 N1 H1 106.7(17)
C4 N1 C5 117.36(16)
C4 N1 H1 107.6(17)
C32 C37 H37 119.7
C36 C37 C32 120.61(16)
C36 C37 H37 119.7
C43 C42 H42 120.2
C41 C42 C43 119.69(18)
C41 C42 H42 120.2
P2 C12 H12 106.7
C17 C12 P2 112.43(12)
C17 C12 H12 106.7
C13 C12 P2 113.13(13)
C13 C12 H12 106.7
C13 C12 C17 110.75(14)
C31 C30 H30 119.9
C31 C30 C29 120.21(17)
C29 C30 H30 119.9
C12 C17 H17A 109.6
C12 C17 H17B 109.6
H17A C17 H17B 108.1
C16 C17 C12 110.28(16)
C16 C17 H17A 109.6
C16 C17 H17B 109.6
C28 C29 C30 119.92(17)
C28 C29 H29 120.0
C30 C29 H29 120.0
C36 C35 H35 120.1
C34 C35 C36 119.90(16)
C34 C35 H35 120.1
C22 C23 H23 120.2
C24 C23 C22 119.63(16)
C24 C23 H23 120.2
F7 B2 F6 108.7(4)
F8 B2 F7 109.91(17)
F8 B2 F6 102.7(6)
F5 B2 F7 109.91(18)
F5 B2 F8 109.38(18)
F5 B2 F6 116.0(7)
F9A B2 F7 109.6(7)
F9A B2 F8 119(3)
F9A B2 F5 98(3)
C8 C9 H9A 109.5
C8 C9 H9B 109.5
C10 C9 C8 110.88(14)
C10 C9 H9A 109.5
C10 C9 H9B 109.5
H9A C9 H9B 108.1
C39 C40 H40 120.0
C41 C40 C39 120.04(17)
C41 C40 H40 120.0
C17 C16 H16A 109.5
C17 C16 H16B 109.5
H16A C16 H16B 108.1
C15 C16 C17 110.65(17)
C15 C16 H16A 109.5
C15 C16 H16B 109.5
C42 C41 H41 119.7
C40 C41 C42 120.69(17)
C40 C41 H41 119.7
C25 C24 H24 119.5
C23 C24 C25 121.02(16)
C23 C24 H24 119.5
H14A C14 H14B 107.9
C13 C14 H14A 109.2
C13 C14 H14B 109.2
C15 C14 H14A 109.2
C15 C14 H14B 109.2
C15 C14 C13 111.97(17)
C12 C13 H13A 109.6
C12 C13 H13B 109.6
C14 C13 C12 110.44(17)
C14 C13 H13A 109.6
C14 C13 H13B 109.6
H13A C13 H13B 108.1
F2 B1 F4 109.57(15)
F2 B1 F3 109.06(16)
F1 B1 F4 109.52(16)
F1 B1 F2 110.46(16)
F1 B1 F3 109.16(15)
F3 B1 F4 109.05(16)
C16 C15 H15A 109.7
C16 C15 H15B 109.7
C14 C15 C16 109.84(16)
C14 C15 H15A 109.7
C14 C15 H15B 109.7
H15A C15 H15B 108.2

loop_
_geom_bond_atom_site_label_1
_geom_bond_atom_site_label_2
_geom_bond_distance
Ni1 P1 2.2407(4)
Ni1 P2 2.2367(4)
Ni1 P4 2.2214(4)
Ni1 P3 2.2274(4)
P1 C1 1.8366(17)
P1 C6 1.8516(15)
P1 C5 1.8433(16)
P2 C3 1.8414(17)
P2 C4 1.8565(17)
P2 C12 1.8683(17)
P4 C18 1.8383(17)
P4 C32 1.8212(16)
P4 C38 1.8125(17)
P3 C20 1.8273(16)
P3 C26 1.8122(17)
P3 C19 1.8472(16)
F4 B1 1.401(2)
F2 B1 1.393(2)
F7 B2 1.389(2)
F8 B2 1.382(2)
F1 B1 1.387(2)
C20 C21 1.397(2)
C20 C25 1.402(2)
F3 B1 1.400(2)
C1 H1A 0.9900
C1 H1B 0.9900
C1 C2 1.497(2)
F6 B2 1.456(13)
C21 H21 0.9500
C21 C22 1.389(2)
C6 H6 1.0000
C6 C11 1.542(2)
C6 C7 1.536(2)
C25 H25 0.9500
C25 C24 1.390(2)
C3 H3A 0.9900
C3 H3B 0.9900
C3 C2 1.494(2)
C18 H18A 0.9900
C18 H18B 0.9900
C18 C19 1.527(2)
C33 H33 0.9500
C33 C32 1.399(2)
C33 C34 1.393(2)
C32 C37 1.401(2)
C11 H11A 0.9900
C11 H11B 0.9900
C11 C10 1.529(2)
C28 H28 0.9500
C28 C27 1.388(2)
C28 C29 1.385(3)
C26 C31 1.397(2)
C26 C27 1.402(2)
C5 H5A 0.9900
C5 H5B 0.9900
C5 N1 1.500(2)
C2 H2A 0.9900
C2 H2B 0.9900
C22 H22 0.9500
C22 C23 1.391(3)
C43 H43 0.9500
C43 C38 1.388(2)
C43 C42 1.393(2)
C7 H7A 0.9900
C7 H7B 0.9900
C7 C8 1.540(2)
C19 H19A 0.9900
C19 H19B 0.9900
C39 H39 0.9500
C39 C38 1.399(2)
C39 C40 1.387(2)
C8 H8A 0.9900
C8 H8B 0.9900
C8 C9 1.528(2)
C4 H4A 0.9900
C4 H4B 0.9900
C4 N1 1.498(2)
C36 H36 0.9500
C36 C37 1.387(2)
C36 C35 1.392(3)
C10 H10A 0.9900
C10 H10B 0.9900
C10 C9 1.526(2)
C34 H34 0.9500
C34 C35 1.386(3)
C31 H31 0.9500
C31 C30 1.389(2)
C27 H27 0.9500
N1 H1 1.02(3)
C37 H37 0.9500
C42 H42 0.9500
C42 C41 1.387(3)
C12 H12 1.0000
C12 C17 1.543(3)
C12 C13 1.532(2)
C30 H30 0.9500
C30 C29 1.391(3)
F5 B2 1.377(3)
C17 H17A 0.9900
C17 H17B 0.9900
C17 C16 1.535(3)
C29 H29 0.9500
C35 H35 0.9500
C23 H23 0.9500
C23 C24 1.384(3)
B2 F9A 1.305(15)
C9 H9A 0.9900
C9 H9B 0.9900
C40 H40 0.9500
C40 C41 1.383(3)
C16 H16A 0.9900
C16 H16B 0.9900
C16 C15 1.531(3)
C41 H41 0.9500
C24 H24 0.9500
C14 H14A 0.9900
C14 H14B 0.9900
C14 C13 1.530(3)
C14 C15 1.511(3)
C13 H13A 0.9900
C13 H13B 0.9900
C15 H15A 0.9900
C15 H15B 0.9900

loop_
_geom_torsion_atom_site_label_1
_geom_torsion_atom_site_label_2
_geom_torsion_atom_site_label_3
_geom_torsion_atom_site_label_4
_geom_torsion
Ni1 P1 C1 C2 -61.48(14)
Ni1 P1 C6 C11 -89.33(11)
Ni1 P1 C6 C7 145.55(10)
Ni1 P1 C5 N1 15.40(13)
Ni1 P2 C3 C2 56.44(14)
Ni1 P2 C4 N1 -15.51(14)
Ni1 P2 C12 C17 107.86(12)
Ni1 P2 C12 C13 -125.76(12)
Ni1 P4 C18 C19 -44.46(12)
Ni1 P4 C32 C33 -61.51(14)
Ni1 P4 C32 C37 117.88(13)
Ni1 P4 C38 C43 1.34(15)
Ni1 P4 C38 C39 -179.02(12)
Ni1 P3 C20 C21 36.85(14)
Ni1 P3 C20 C25 -142.10(12)
Ni1 P3 C26 C31 11.70(15)
Ni1 P3 C26 C27 -165.29(11)
Ni1 P3 C19 C18 -33.83(12)
P1 C1 C2 C3 65.95(18)
P1 C6 C11 C10 171.79(11)
P1 C6 C7 C8 -177.08(12)
P1 C5 N1 C4 69.77(19)
P2 C3 C2 C1 -62.99(18)
P2 C4 N1 C5 -70.9(2)
P2 C12 C17 C16 -176.13(13)
P2 C12 C13 C14 177.46(13)
P4 C18 C19 P3 48.16(13)
P4 C32 C37 C36 -179.22(13)
P3 C20 C21 C22 -179.41(13)
P3 C20 C25 C24 178.22(13)
P3 C26 C31 C30 -179.13(13)
P3 C26 C27 C28 178.87(13)
C20 P3 C26 C31 -117.89(14)
C20 P3 C26 C27 65.12(15)
C20 P3 C19 C18 87.08(12)
C20 C21 C22 C23 1.3(3)
C20 C25 C24 C23 1.0(3)
C1 P1 C6 C11 44.38(12)
C1 P1 C6 C7 -80.75(13)
C1 P1 C5 N1 -109.43(13)
C21 C20 C25 C24 -0.7(2)
C21 C22 C23 C24 -1.1(3)
C6 P1 C1 C2 165.07(12)
C6 P1 C5 N1 142.73(12)
C6 C11 C10 C9 60.05(18)
C6 C7 C8 C9 -54.81(19)
C25 C20 C21 C22 -0.4(2)
C3 P2 C4 N1 109.40(14)
C3 P2 C12 C17 -31.64(14)
C3 P2 C12 C13 94.74(14)
C18 P4 C32 C33 58.55(14)
C18 P4 C32 C37 -122.05(15)
C18 P4 C38 C43 -116.93(14)
C18 P4 C38 C39 62.71(15)
C33 C32 C37 C36 0.2(2)
C33 C34 C35 C36 -0.3(3)
C32 P4 C18 C19 -170.70(11)
C32 P4 C38 C43 133.92(13)
C32 P4 C38 C39 -46.44(15)
C32 C33 C34 C35 0.9(3)
C11 C6 C7 C8 57.50(18)
C11 C10 C9 C8 -57.14(19)
C26 P3 C20 C21 168.86(13)
C26 P3 C20 C25 -10.10(16)
C26 P3 C19 C18 -160.19(11)
C26 C31 C30 C29 0.9(3)
C5 P1 C1 C2 49.90(14)
C5 P1 C6 C11 154.58(11)
C5 P1 C6 C7 29.46(15)
C22 C23 C24 C25 0.0(3)
C43 C42 C41 C40 -1.9(3)
C7 C6 C11 C10 -60.44(17)
C7 C8 C9 C10 54.57(19)
C19 P3 C20 C21 -81.81(14)
C19 P3 C20 C25 99.24(14)
C19 P3 C26 C31 133.02(14)
C19 P3 C26 C27 -43.97(15)
C39 C40 C41 C42 1.7(3)
C38 P4 C18 C19 76.46(12)
C38 P4 C32 C33 168.82(13)
C38 P4 C32 C37 -11.79(16)
C38 C43 C42 C41 -0.3(3)
C38 C39 C40 C41 0.6(3)
C4 P2 C3 C2 -51.02(14)
C4 P2 C12 C17 -139.32(13)
C4 P2 C12 C13 -12.94(16)
C34 C33 C32 P4 178.56(13)
C34 C33 C32 C37 -0.9(2)
C31 C26 C27 C28 1.8(2)
C31 C30 C29 C28 0.7(3)
C27 C28 C29 C30 -0.9(3)
C27 C26 C31 C30 -2.1(2)
C37 C36 C35 C34 -0.4(3)
C42 C43 C38 P4 -177.72(13)
C42 C43 C38 C39 2.6(2)
C12 P2 C3 C2 -163.77(13)
C12 P2 C4 N1 -143.55(13)
C12 C17 C16 C15 -57.6(2)
C17 C12 C13 C14 -55.3(2)
C17 C16 C15 C14 58.1(2)
C29 C28 C27 C26 -0.3(3)
C35 C36 C37 C32 0.5(3)
C40 C39 C38 P4 177.55(13)
C40 C39 C38 C43 -2.8(2)
C13 C12 C17 C16 56.2(2)
C13 C14 C15 C16 -57.8(2)
C15 C14 C13 C12 56.8(2)

loop_
_smtbx_masks_void_nr
_smtbx_masks_void_average_x
_smtbx_masks_void_average_y
_smtbx_masks_void_average_z
_smtbx_masks_void_volume
_smtbx_masks_void_count_electrons
1 -0.067 0.129 0.107 36.6 1.3
2 -0.067 0.371 0.607 36.6 1.0
3 0.067 0.629 0.393 36.6 1.2
4 0.067 0.871 0.893 36.6 0.9
5 0.433 0.129 0.393 36.6 1.2
6 0.433 0.371 0.893 36.6 1.0
7 0.567 0.629 0.107 36.6 1.2
8 0.567 0.871 0.607 36.6 0.9
